data_4086873
loop_
_publ_author_name
'Drover, Marcus W.'
'Bowes, Eric G.'
'Love, Jennifer A.'
'Schafer, Laurel L.'

_publ_section_title
;
 Accessing \d-B--H Coordinated Complexes of Rh(I) and Ir(I) Using Mono-
 and Dihydroboranes: Cooperative Stabilization by a Phosphoramidate
 Coligand
;
_journal_name_full Organometallics
_journal_paper_doi 10.1021/acs.organomet.6b00784
_journal_year 2016
_chemical_formula_moiety 'C38 H54 N2 O6 P2 Rh2'
_chemical_formula_sum 'C38 H54 N2 O6 P2 Rh2'
_chemical_formula_weight 902.59
_chemical_name_systematic 'n4-norbornadiene-m2-N,O-[diethyl-N-(2,6-dimethylphenyl)-O-phosphoramidato]rhodium(I) dimer'
_space_group_crystal_system triclinic
_space_group_IT_number 2
_space_group_name_Hall '-P 1'
_space_group_name_H-M_alt 'P -1'
_symmetry_space_group_name_Hall '-P 1'
_symmetry_space_group_name_H-M 'P -1'
_atom_sites_solution_hydrogens geom
_atom_sites_solution_primary dual
_audit_creation_date 2016-09-28
_audit_creation_method
;
Olex2 1.2
(compiled Sep  9 2016 15:39:09 for OlexSys, GUI svn.r5227)
;
_cell_angle_alpha 72.949(5)
_cell_angle_beta 74.163(5)
_cell_angle_gamma 84.457(6)
_cell_formula_units_Z 1
_cell_length_a 8.841(2)
_cell_length_b 10.217(3)
_cell_length_c 11.455(3)
_cell_measurement_reflns_used 9874
_cell_measurement_temperature 90
_cell_measurement_theta_max 30.028
_cell_measurement_theta_min 2.395
_cell_volume 951.5(4)
_computing_cell_refinement 'SAINT v8.34A (Bruker, 2013)'
_computing_data_reduction 'SAINT v8.34A (Bruker, 2013)'
_computing_molecular_graphics 'Olex2 (Dolomanov et al., 2009)'
_computing_publication_material 'Olex2 (Dolomanov et al., 2009)'
_computing_structure_refinement 'ShelXL (Sheldrick, 2015)'
_computing_structure_solution 'ShelXT (Sheldrick, 2015)'
_diffrn_ambient_temperature 90
_diffrn_measured_fraction_theta_full 1.000
_diffrn_measured_fraction_theta_max 0.993
_diffrn_measurement_device_type 'Apex Duo II'
_diffrn_radiation_type MoK\a
_diffrn_radiation_wavelength 0.71073
_diffrn_reflns_av_R_equivalents 0.0328
_diffrn_reflns_av_unetI/netI 0.0285
_diffrn_reflns_Laue_measured_fraction_full 1.000
_diffrn_reflns_Laue_measured_fraction_max 0.993
_diffrn_reflns_limit_h_max 12
_diffrn_reflns_limit_h_min -12
_diffrn_reflns_limit_k_max 14
_diffrn_reflns_limit_k_min -14
_diffrn_reflns_limit_l_max 16
_diffrn_reflns_limit_l_min -16
_diffrn_reflns_number 21579
_diffrn_reflns_point_group_measured_fraction_full 1.000
_diffrn_reflns_point_group_measured_fraction_max 0.993
_diffrn_reflns_theta_full 25.242
_diffrn_reflns_theta_max 30.104
_diffrn_reflns_theta_min 1.924
_exptl_absorpt_coefficient_mu 0.999
_exptl_absorpt_correction_T_max 0.9325
_exptl_absorpt_correction_T_min 0.8440
_exptl_absorpt_correction_type multi-scan
_exptl_absorpt_process_details
;
SADABS-2014/4 (Bruker,2014) was used for absorption correction.
wR2(int) was 0.0525 before and 0.0440 after correction.
The Ratio of minimum to maximum transmission is 0.9051.
The \l/2 correction factor is 0.00150.
;
_exptl_crystal_colour 'clear yellow'
_exptl_crystal_colour_lustre clear
_exptl_crystal_colour_primary yellow
_exptl_crystal_density_diffrn 1.575
_exptl_crystal_description block
_exptl_crystal_F_000 464
_exptl_crystal_size_max 0.19
_exptl_crystal_size_mid 0.1
_exptl_crystal_size_min 0.07
_refine_diff_density_max 0.555
_refine_diff_density_min -0.363
_refine_diff_density_rms 0.076
_refine_ls_extinction_method none
_refine_ls_goodness_of_fit_ref 0.993
_refine_ls_hydrogen_treatment constr
_refine_ls_matrix_type full
_refine_ls_number_parameters 230
_refine_ls_number_reflns 5574
_refine_ls_number_restraints 0
_refine_ls_restrained_S_all 0.993
_refine_ls_R_factor_all 0.0243
_refine_ls_R_factor_gt 0.0210
_refine_ls_shift/su_max 0.003
_refine_ls_shift/su_mean 0.000
_refine_ls_structure_factor_coef Fsqd
_refine_ls_weighting_details 'w=1/[\s^2^(Fo^2^)+(0.0235P)^2^+0.6661P] where P=(Fo^2^+2Fc^2^)/3'
_refine_ls_weighting_scheme calc
_refine_ls_wR_factor_gt 0.0511
_refine_ls_wR_factor_ref 0.0533
_reflns_Friedel_coverage 0.000
_reflns_number_gt 5158
_reflns_number_total 5574
_reflns_threshold_expression 'I > 2\s(I)'
_cod_data_source_file om6b00784_si_002.cif
_cod_data_source_block Complex_(14)2
_cod_original_cell_volume 951.5(5)
_cod_database_code 4086873
_shelx_space_group_comment
;
The symmetry employed for this shelxl refinement is uniquely defined
by the following loop, which should always be used as a source of
symmetry information in preference to the above space-group names.
They are only intended as comments.
;
_shelx_estimated_absorpt_t_max 0.933
_shelx_estimated_absorpt_t_min 0.833
_olex2_refinement_description
;
1. Fixed Uiso
 At 1.2 times of:
  All C(H) groups, All C(H,H) groups
 At 1.5 times of:
  All C(H,H,H) groups
2.a Ternary CH refined with riding coordinates:
 C1(H1), C3(H3), C2(H2), C6(H6), C4(H4), C5(H5)
2.b Secondary CH2 refined with riding coordinates:
 C18(H18A,H18B), C7(H7A,H7B), C16(H16A,H16B)
2.c Aromatic/amide H refined with riding coordinates:
 C10(H10), C12(H12), C11(H11)
2.d Idealised Me refined as rotating group:
 C19(H19A,H19B,H19C), C15(H15A,H15B,H15C), C17(H17A,H17B,H17C), C14(H14A,H14B,
 H14C)
;
_shelx_shelxl_version_number 2016/4
_olex2_submission_special_instructions 'No special instructions were received'

loop_
_space_group_symop_operation_xyz
'x, y, z'
'-x, -y, -z'

loop_
_atom_site_label
_atom_site_type_symbol
_atom_site_fract_x
_atom_site_fract_y
_atom_site_fract_z
_atom_site_U_iso_or_equiv
_atom_site_adp_type
_atom_site_occupancy
_atom_site_site_symmetry_order
_atom_site_calc_flag
_atom_site_refinement_flags_posn
Rh1 Rh 0.78755(2) 0.53392(2) 0.35624(2) 0.00918(4) Uani 1 1 d .
P1 P 0.45031(4) 0.70253(4) 0.42879(3) 0.00914(7) Uani 1 1 d .
O1 O 0.36525(12) 0.56982(11) 0.47134(10) 0.0120(2) Uani 1 1 d .
O3 O 0.44892(13) 0.75686(11) 0.54679(10) 0.0130(2) Uani 1 1 d .
O2 O 0.34361(12) 0.81697(11) 0.36116(10) 0.0131(2) Uani 1 1 d .
N1 N 0.62340(14) 0.69809(13) 0.33638(11) 0.0112(2) Uani 1 1 d .
C8 C 0.67165(17) 0.81336(15) 0.22795(14) 0.0127(3) Uani 1 1 d .
C1 C 0.92209(18) 0.36251(15) 0.31565(14) 0.0142(3) Uani 1 1 d .
H1 H 0.881145 0.267196 0.348004 0.017 Uiso 1 1 calc R
C3 C 1.11272(18) 0.52622(16) 0.28336(15) 0.0161(3) Uani 1 1 d .
H3 H 1.197354 0.557623 0.311116 0.019 Uiso 1 1 calc R
C2 C 0.99557(17) 0.42060(15) 0.38341(14) 0.0140(3) Uani 1 1 d .
H2 H 1.011200 0.370637 0.468609 0.017 Uiso 1 1 calc R
C18 C 0.52628(19) 0.67847(17) 0.64360(15) 0.0168(3) Uani 1 1 d .
H18A H 0.635985 0.708777 0.622059 0.020 Uiso 1 1 calc R
H18B H 0.528492 0.579889 0.648780 0.020 Uiso 1 1 calc R
C7 C 1.16427(18) 0.45775(17) 0.17390(16) 0.0182(3) Uani 1 1 d .
H7A H 1.222335 0.520438 0.093604 0.022 Uiso 1 1 calc R
H7B H 1.225511 0.371729 0.195371 0.022 Uiso 1 1 calc R
C9 C 0.63379(18) 0.81823(17) 0.11455(15) 0.0178(3) Uani 1 1 d .
C6 C 0.99423(18) 0.43276(17) 0.17389(14) 0.0163(3) Uani 1 1 d .
H6 H 0.980894 0.386949 0.111326 0.020 Uiso 1 1 calc R
C13 C 0.75928(18) 0.91882(16) 0.23350(16) 0.0175(3) Uani 1 1 d .
C4 C 0.99301(17) 0.63492(16) 0.23543(15) 0.0158(3) Uani 1 1 d .
H4 H 1.007465 0.735628 0.215980 0.019 Uiso 1 1 calc R
C16 C 0.35742(18) 0.96297(15) 0.33893(15) 0.0159(3) Uani 1 1 d .
H16A H 0.429386 1.002650 0.255056 0.019 Uiso 1 1 calc R
H16B H 0.399776 0.980878 0.404256 0.019 Uiso 1 1 calc R
C19 C 0.43606(19) 0.70121(18) 0.76876(15) 0.0183(3) Uani 1 1 d .
H19A H 0.429148 0.799486 0.761408 0.027 Uiso 1 1 calc GR
H19B H 0.490546 0.653897 0.833789 0.027 Uiso 1 1 calc GR
H19C H 0.329940 0.664994 0.792282 0.027 Uiso 1 1 calc GR
C5 C 0.91952(18) 0.57706(17) 0.16740(14) 0.0160(3) Uani 1 1 d .
H5 H 0.877629 0.632981 0.095023 0.019 Uiso 1 1 calc R
C15 C 0.5374(2) 0.7074(2) 0.10806(16) 0.0236(3) Uani 1 1 d .
H15A H 0.586079 0.617773 0.137650 0.035 Uiso 1 1 calc GR
H15B H 0.533102 0.722008 0.020571 0.035 Uiso 1 1 calc GR
H15C H 0.430595 0.710654 0.161769 0.035 Uiso 1 1 calc GR
C10 C 0.6860(2) 0.9290(2) 0.00801(17) 0.0278(4) Uani 1 1 d .
H10 H 0.660198 0.933582 -0.068389 0.033 Uiso 1 1 calc R
C12 C 0.8109(2) 1.02656(17) 0.12370(19) 0.0265(4) Uani 1 1 d .
H12 H 0.871848 1.097040 0.125883 0.032 Uiso 1 1 calc R
C17 C 0.1944(2) 1.02606(17) 0.34452(17) 0.0207(3) Uani 1 1 d .
H17A H 0.153324 1.006719 0.280139 0.031 Uiso 1 1 calc GR
H17B H 0.199610 1.125337 0.328703 0.031 Uiso 1 1 calc GR
H17C H 0.124753 0.986978 0.428330 0.031 Uiso 1 1 calc GR
C14 C 0.7937(2) 0.91785(19) 0.35547(18) 0.0233(3) Uani 1 1 d .
H14A H 0.694615 0.920340 0.419352 0.035 Uiso 1 1 calc GR
H14B H 0.855514 0.998189 0.341618 0.035 Uiso 1 1 calc GR
H14C H 0.853406 0.834393 0.384811 0.035 Uiso 1 1 calc GR
C11 C 0.7742(2) 1.0316(2) 0.01184(19) 0.0321(5) Uani 1 1 d .
H11 H 0.809488 1.105300 -0.061616 0.039 Uiso 1 1 calc R

loop_
_atom_site_aniso_label
_atom_site_aniso_U_11
_atom_site_aniso_U_22
_atom_site_aniso_U_33
_atom_site_aniso_U_23
_atom_site_aniso_U_13
_atom_site_aniso_U_12
Rh1 0.00749(5) 0.01077(5) 0.00782(5) -0.00203(4) -0.00016(4) -0.00016(4)
P1 0.00815(15) 0.01069(16) 0.00784(15) -0.00236(12) -0.00103(12) -0.00040(12)
O1 0.0111(5) 0.0136(5) 0.0097(5) -0.0027(4) 0.0000(4) -0.0026(4)
O3 0.0134(5) 0.0155(5) 0.0112(5) -0.0051(4) -0.0040(4) 0.0013(4)
O2 0.0122(5) 0.0126(5) 0.0145(5) -0.0035(4) -0.0043(4) 0.0017(4)
N1 0.0094(5) 0.0126(5) 0.0094(5) -0.0016(4) -0.0004(4) -0.0004(4)
C8 0.0083(6) 0.0123(6) 0.0127(6) -0.0010(5) 0.0013(5) 0.0026(5)
C1 0.0134(7) 0.0140(6) 0.0137(7) -0.0046(5) -0.0013(5) 0.0025(5)
C3 0.0098(6) 0.0183(7) 0.0181(7) -0.0042(6) -0.0014(5) -0.0001(5)
C2 0.0108(6) 0.0156(7) 0.0135(7) -0.0027(5) -0.0025(5) 0.0032(5)
C18 0.0173(7) 0.0228(8) 0.0137(7) -0.0085(6) -0.0076(6) 0.0046(6)
C7 0.0113(7) 0.0212(7) 0.0173(7) -0.0041(6) 0.0016(5) 0.0039(6)
C9 0.0123(7) 0.0231(8) 0.0122(7) -0.0007(6) 0.0004(5) 0.0039(6)
C6 0.0137(7) 0.0218(7) 0.0119(7) -0.0061(6) -0.0008(5) 0.0036(6)
C13 0.0095(6) 0.0133(7) 0.0248(8) -0.0034(6) 0.0012(6) 0.0011(5)
C4 0.0097(6) 0.0154(7) 0.0160(7) -0.0008(6) 0.0037(5) -0.0019(5)
C16 0.0149(7) 0.0119(6) 0.0198(7) -0.0028(6) -0.0047(6) 0.0006(5)
C19 0.0183(7) 0.0246(8) 0.0134(7) -0.0068(6) -0.0045(6) -0.0007(6)
C5 0.0128(7) 0.0211(7) 0.0089(6) -0.0013(5) 0.0016(5) 0.0030(6)
C15 0.0215(8) 0.0369(10) 0.0149(7) -0.0100(7) -0.0062(6) 0.0015(7)
C10 0.0197(8) 0.0362(10) 0.0143(8) 0.0055(7) 0.0009(6) 0.0075(7)
C12 0.0137(7) 0.0143(7) 0.0386(10) 0.0012(7) 0.0049(7) 0.0006(6)
C17 0.0163(7) 0.0186(7) 0.0250(8) -0.0050(6) -0.0047(6) 0.0051(6)
C14 0.0150(7) 0.0243(8) 0.0323(9) -0.0127(7) -0.0023(7) -0.0049(6)
C11 0.0192(8) 0.0250(9) 0.0294(10) 0.0130(7) 0.0071(7) 0.0045(7)

loop_
_atom_type_symbol
_atom_type_description
_atom_type_scat_dispersion_real
_atom_type_scat_dispersion_imag
_atom_type_scat_source
C C 0.0033 0.0016 'International Tables Vol C Tables 4.2.6.8 and 6.1.1.4'
H H 0.0000 0.0000 'International Tables Vol C Tables 4.2.6.8 and 6.1.1.4'
N N 0.0061 0.0033 'International Tables Vol C Tables 4.2.6.8 and 6.1.1.4'
O O 0.0106 0.0060 'International Tables Vol C Tables 4.2.6.8 and 6.1.1.4'
P P 0.1023 0.0942 'International Tables Vol C Tables 4.2.6.8 and 6.1.1.4'
Rh Rh -1.1178 0.9187 'International Tables Vol C Tables 4.2.6.8 and 6.1.1.4'

loop_
_geom_angle_atom_site_label_1
_geom_angle_atom_site_label_2
_geom_angle_atom_site_label_3
_geom_angle
_geom_angle_site_symmetry_1
_geom_angle_site_symmetry_3
O1 Rh1 N1 89.91(5) 2_666 .
O1 Rh1 C1 97.99(5) 2_666 .
O1 Rh1 C2 97.33(5) 2_666 .
N1 Rh1 C1 157.40(6) . .
N1 Rh1 C2 160.59(6) . .
C1 Rh1 C2 38.95(6) . .
C4 Rh1 O1 157.00(5) . 2_666
C4 Rh1 N1 99.79(6) . .
C4 Rh1 C1 80.97(6) . .
C4 Rh1 C2 67.38(6) . .
C5 Rh1 O1 159.47(6) . 2_666
C5 Rh1 N1 98.36(5) . .
C5 Rh1 C1 67.80(6) . .
C5 Rh1 C2 80.98(6) . .
C5 Rh1 C4 39.33(6) . .
O1 P1 O3 110.98(6) . .
O1 P1 O2 107.28(6) . .
O1 P1 N1 113.59(6) . .
O3 P1 N1 113.16(6) . .
O2 P1 O3 100.13(6) . .
O2 P1 N1 110.72(6) . .
P1 O1 Rh1 132.79(7) . 2_666
C18 O3 P1 120.78(9) . .
C16 O2 P1 125.01(10) . .
P1 N1 Rh1 125.92(7) . .
C8 N1 Rh1 115.79(9) . .
C8 N1 P1 118.27(10) . .
C9 C8 N1 119.15(14) . .
C13 C8 N1 120.45(14) . .
C13 C8 C9 120.38(14) . .
Rh1 C1 H1 123.3 . .
C2 C1 Rh1 70.87(9) . .
C2 C1 H1 123.3 . .
C2 C1 C6 106.20(13) . .
C6 C1 Rh1 96.30(9) . .
C6 C1 H1 123.3 . .
C2 C3 H3 117.6 . .
C2 C3 C7 101.36(13) . .
C7 C3 H3 117.6 . .
C4 C3 H3 117.6 . .
C4 C3 C2 98.69(12) . .
C4 C3 C7 100.87(13) . .
Rh1 C2 H2 123.3 . .
C1 C2 Rh1 70.18(8) . .
C1 C2 C3 106.29(13) . .
C1 C2 H2 123.3 . .
C3 C2 Rh1 96.56(9) . .
C3 C2 H2 123.3 . .
O3 C18 H18A 110.0 . .
O3 C18 H18B 110.0 . .
O3 C18 C19 108.54(12) . .
H18A C18 H18B 108.4 . .
C19 C18 H18A 110.0 . .
C19 C18 H18B 110.0 . .
C3 C7 H7A 112.8 . .
C3 C7 H7B 112.8 . .
H7A C7 H7B 110.3 . .
C6 C7 C3 94.59(12) . .
C6 C7 H7A 112.8 . .
C6 C7 H7B 112.8 . .
C8 C9 C15 120.90(14) . .
C10 C9 C8 118.71(17) . .
C10 C9 C15 120.39(16) . .
C1 C6 C7 101.39(12) . .
C1 C6 H6 117.5 . .
C7 C6 H6 117.5 . .
C5 C6 C1 98.76(12) . .
C5 C6 C7 100.94(13) . .
C5 C6 H6 117.5 . .
C8 C13 C14 120.74(14) . .
C12 C13 C8 118.77(17) . .
C12 C13 C14 120.48(16) . .
Rh1 C4 H4 123.2 . .
C3 C4 Rh1 97.36(10) . .
C3 C4 H4 123.2 . .
C5 C4 Rh1 70.02(9) . .
C5 C4 C3 106.31(13) . .
C5 C4 H4 123.2 . .
O2 C16 H16A 110.3 . .
O2 C16 H16B 110.3 . .
O2 C16 C17 107.27(13) . .
H16A C16 H16B 108.5 . .
C17 C16 H16A 110.3 . .
C17 C16 H16B 110.3 . .
C18 C19 H19A 109.5 . .
C18 C19 H19B 109.5 . .
C18 C19 H19C 109.5 . .
H19A C19 H19B 109.5 . .
H19A C19 H19C 109.5 . .
H19B C19 H19C 109.5 . .
Rh1 C5 H5 123.2 . .
C6 C5 Rh1 97.10(9) . .
C6 C5 H5 123.2 . .
C4 C5 Rh1 70.66(9) . .
C4 C5 C6 106.20(13) . .
C4 C5 H5 123.2 . .
C9 C15 H15A 109.5 . .
C9 C15 H15B 109.5 . .
C9 C15 H15C 109.5 . .
H15A C15 H15B 109.5 . .
H15A C15 H15C 109.5 . .
H15B C15 H15C 109.5 . .
C9 C10 H10 119.3 . .
C11 C10 C9 121.38(18) . .
C11 C10 H10 119.3 . .
C13 C12 H12 119.5 . .
C11 C12 C13 121.04(18) . .
C11 C12 H12 119.5 . .
C16 C17 H17A 109.5 . .
C16 C17 H17B 109.5 . .
C16 C17 H17C 109.5 . .
H17A C17 H17B 109.5 . .
H17A C17 H17C 109.5 . .
H17B C17 H17C 109.5 . .
C13 C14 H14A 109.5 . .
C13 C14 H14B 109.5 . .
C13 C14 H14C 109.5 . .
H14A C14 H14B 109.5 . .
H14A C14 H14C 109.5 . .
H14B C14 H14C 109.5 . .
C10 C11 C12 119.71(16) . .
C10 C11 H11 120.1 . .
C12 C11 H11 120.1 . .

loop_
_geom_bond_atom_site_label_1
_geom_bond_atom_site_label_2
_geom_bond_distance
_geom_bond_site_symmetry_2
Rh1 O1 2.1076(11) 2_666
Rh1 N1 2.1113(13) .
Rh1 C1 2.1145(15) .
Rh1 C2 2.1236(15) .
Rh1 C4 2.1053(15) .
Rh1 C5 2.0970(16) .
P1 O1 1.5002(11) .
P1 O3 1.6016(12) .
P1 O2 1.5848(11) .
P1 N1 1.6109(13) .
O1 Rh1 2.1077(11) 2_666
O3 C18 1.4582(18) .
O2 C16 1.4492(18) .
N1 C8 1.4359(18) .
C8 C9 1.414(2) .
C8 C13 1.412(2) .
C1 H1 1.0000 .
C1 C2 1.413(2) .
C1 C6 1.549(2) .
C3 H3 1.0000 .
C3 C2 1.547(2) .
C3 C7 1.552(2) .
C3 C4 1.545(2) .
C2 H2 1.0000 .
C18 H18A 0.9900 .
C18 H18B 0.9900 .
C18 C19 1.510(2) .
C7 H7A 0.9900 .
C7 H7B 0.9900 .
C7 C6 1.549(2) .
C9 C15 1.511(3) .
C9 C10 1.402(2) .
C6 H6 1.0000 .
C6 C5 1.546(2) .
C13 C12 1.405(2) .
C13 C14 1.506(3) .
C4 H4 1.0000 .
C4 C5 1.414(2) .
C16 H16A 0.9900 .
C16 H16B 0.9900 .
C16 C17 1.514(2) .
C19 H19A 0.9800 .
C19 H19B 0.9800 .
C19 H19C 0.9800 .
C5 H5 1.0000 .
C15 H15A 0.9800 .
C15 H15B 0.9800 .
C15 H15C 0.9800 .
C10 H10 0.9500 .
C10 C11 1.384(3) .
C12 H12 0.9500 .
C12 C11 1.391(3) .
C17 H17A 0.9800 .
C17 H17B 0.9800 .
C17 H17C 0.9800 .
C14 H14A 0.9800 .
C14 H14B 0.9800 .
C14 H14C 0.9800 .
C11 H11 0.9500 .
